data_1512168
loop_
_publ_author_name
'Li, Zhan-Shan'
'Wang, Wei-Xia'
'Yang, Ji-Dong'
'Wu, Yue-Wei'
'Zhang, Wei'

_publ_section_title
;
 Photoinduced and N-Bromosuccinimide-Mediated Cyclization of
 2-Azido-N-phenylacetamides.
;
_journal_issue 15
_journal_name_full 'Organic letters'
_journal_page_first 3820
_journal_page_last 3823
_journal_paper_doi 10.1021/ol401338e
_journal_volume 15
_journal_year 2013
_chemical_formula_moiety 'C14 H11 Br3 N2 O'
_chemical_formula_sum 'C14 H11 Br3 N2 O'
_chemical_formula_weight 462.98
_chemical_name_systematic
;
 ? 
;
_space_group_crystal_system monoclinic
_space_group_IT_number 14
_space_group_name_Hall '-P 2yn'
_space_group_name_H-M_alt 'P 1 21/n 1'
_symmetry_space_group_name_Hall '-P 2yn'
_symmetry_space_group_name_H-M 'P 1 21/n 1'
_atom_sites_solution_hydrogens geom
_atom_sites_solution_primary iterative
_atom_sites_solution_secondary difmap
_audit_creation_date 2012-12-17
_audit_creation_method
;
  Olex2 1.2
  (compiled Dec  5 2012 16:20:19, GUI svn.r4385)
;
_cell_angle_alpha 90.00
_cell_angle_beta 107.786(2)
_cell_angle_gamma 90.00
_cell_formula_units_Z 4
_cell_length_a 10.5051(2)
_cell_length_b 10.4063(2)
_cell_length_c 14.7156(3)
_cell_measurement_reflns_used 4310
_cell_measurement_temperature 293.27(10)
_cell_measurement_theta_max 72.4649
_cell_measurement_theta_min 3.1512
_cell_volume 1531.81(5)
_computing_cell_refinement
;
CrysAlisPro, Agilent Technologies,
Version 1.171.36.20 (release 27-06-2012 CrysAlis171 .NET)
(compiled Jul 11 2012,15:38:31)
;
_computing_data_collection
;
CrysAlisPro, Agilent Technologies,
Version 1.171.36.20 (release 27-06-2012 CrysAlis171 .NET)
(compiled Jul 11 2012,15:38:31)
;
_computing_data_reduction
;
CrysAlisPro, Agilent Technologies,
Version 1.171.36.20 (release 27-06-2012 CrysAlis171 .NET)
(compiled Jul 11 2012,15:38:31)
;
_computing_molecular_graphics
;
O. V. Dolomanov, L. J. Bourhis, R. J. Gildea, J. A. K. Howard and H. Puschmann,
OLEX2: a complete structure solution, refinement and analysis program.
J. Appl. Cryst. (2009). 42, 339-341.
;
_computing_publication_material
;
O. V. Dolomanov, L. J. Bourhis, R. J. Gildea, J. A. K. Howard and H. Puschmann,
OLEX2: a complete structure solution, refinement and analysis program.
J. Appl. Cryst. (2009). 42, 339-341.
;
_computing_structure_refinement
;
SHELXL, G.M. Sheldrick, Acta Cryst.
(2008). A64, 112-122
;
_computing_structure_solution 'SUPERFLIP, J. Appl. Cryst. (2007) 40, 786-790'
_diffrn_ambient_temperature 293.27(10)
_diffrn_detector_area_resol_mean 16.0733
_diffrn_measured_fraction_theta_full 0.9650
_diffrn_measured_fraction_theta_max 0.9728
_diffrn_measurement_details
;
  1 omega  -22.00   39.00   1.0000    1.0000
omega____ theta____ kappa____ phi______ frames
    -        0.0000   57.0000   30.0000 61

  2 omega  -51.00   21.00   1.0000    1.0000
omega____ theta____ kappa____ phi______ frames
    -        0.0000  -57.0000 -180.0000 72

  3 omega -131.00  -79.00   1.0000    1.0000
omega____ theta____ kappa____ phi______ frames
    -      -58.0000  -99.0000   30.0000 52

  4 omega  -41.00   13.00   1.0000    1.0000
omega____ theta____ kappa____ phi______ frames
    -      -58.0000   38.0000  150.0000 54

  5 omega   28.00   97.00   1.0000    1.0000
omega____ theta____ kappa____ phi______ frames
    -       58.0000  -99.0000  -30.0000 69

  6 omega  -46.00   -9.00   1.0000    1.0000
omega____ theta____ kappa____ phi______ frames
    -      -64.5000   38.0000  120.0000 37

  7 omega -122.00  -51.00   1.0000    1.0000
omega____ theta____ kappa____ phi______ frames
    -      -64.5000  178.0000 -180.0000 71

  8 omega -132.00  -80.00   1.0000    1.0000
omega____ theta____ kappa____ phi______ frames
    -      -64.5000 -111.0000  120.0000 52

  9 omega   45.00   83.00   1.0000    1.0000
omega____ theta____ kappa____ phi______ frames
    -      116.0000  -25.0000  150.0000 38

 10 omega   82.00  108.00   1.0000    1.0000
omega____ theta____ kappa____ phi______ frames
    -      116.0000  -91.0000  -60.0000 26

 11 omega   45.00   85.00   1.0000    1.0000
omega____ theta____ kappa____ phi______ frames
    -      116.0000  -50.0000 -180.0000 40

 12 omega   63.00   89.00   1.0000    1.0000
omega____ theta____ kappa____ phi______ frames
    -      116.0000  -50.0000  -30.0000 26

 13 omega   49.00   98.00   1.0000    1.0000
omega____ theta____ kappa____ phi______ frames
    -      116.0000  -50.0000  -60.0000 49

 14 omega  127.00  153.00   1.0000    1.0000
omega____ theta____ kappa____ phi______ frames
    -      116.0000  111.0000 -150.0000 26

 15 omega   92.00  139.00   1.0000    1.0000
omega____ theta____ kappa____ phi______ frames
    -      116.0000   63.0000  120.0000 47

 16 omega   46.00  115.00   1.0000    1.0000
omega____ theta____ kappa____ phi______ frames
    -      116.0000 -111.0000   90.0000 69

 17 omega  127.00  170.00   1.0000    1.0000
omega____ theta____ kappa____ phi______ frames
    -      116.0000  111.0000  -30.0000 43

 18 omega   71.00  147.00   1.0000    1.0000
omega____ theta____ kappa____ phi______ frames
    -      116.0000  -77.0000   60.0000 76

 19 omega   92.00  170.00   1.0000    1.0000
omega____ theta____ kappa____ phi______ frames
    -      116.0000   38.0000 -180.0000 78

 20 omega   63.00   89.00   1.0000    1.0000
omega____ theta____ kappa____ phi______ frames
    -      116.0000 -111.0000  -60.0000 26

 21 omega  136.00  175.00   1.0000    1.0000
omega____ theta____ kappa____ phi______ frames
    -      116.0000   50.0000 -150.0000 39

 22 omega   97.00  135.00   1.0000    1.0000
omega____ theta____ kappa____ phi______ frames
    -      116.0000  178.0000    0.0000 38

 23 omega   78.00  115.00   1.0000    1.0000
omega____ theta____ kappa____ phi______ frames
    -      116.0000 -111.0000 -150.0000 37

 24 omega   91.00  117.00   1.0000    1.0000
omega____ theta____ kappa____ phi______ frames
    -      116.0000   50.0000 -150.0000 26

 25 omega   45.00   70.00   1.0000    1.0000
omega____ theta____ kappa____ phi______ frames
    -      116.0000 -140.0000  -58.0000 25

 26 omega   89.00  115.00   1.0000    1.0000
omega____ theta____ kappa____ phi______ frames
    -      116.0000   38.0000   60.0000 26

 27 omega   58.00   89.00   1.0000    1.0000
omega____ theta____ kappa____ phi______ frames
    -      116.0000  -25.0000 -120.0000 31
;
_diffrn_measurement_device_type 'SuperNova, Dual, Cu at zero, Eos'
_diffrn_measurement_method '\w scans'
_diffrn_orient_matrix_UB_11 0.0752821000
_diffrn_orient_matrix_UB_12 -0.1286816000
_diffrn_orient_matrix_UB_13 0.0085472000
_diffrn_orient_matrix_UB_21 0.1299105000
_diffrn_orient_matrix_UB_22 0.0730667000
_diffrn_orient_matrix_UB_23 0.0062384000
_diffrn_orient_matrix_UB_31 0.0339120000
_diffrn_orient_matrix_UB_32 0.0058874000
_diffrn_orient_matrix_UB_33 0.1094405000
_diffrn_radiation_monochromator mirror
_diffrn_radiation_type 'Cu K\a'
_diffrn_radiation_wavelength 1.5418
_diffrn_reflns_av_R_equivalents 0.0291
_diffrn_reflns_av_unetI/netI 0.0312
_diffrn_reflns_limit_h_max 12
_diffrn_reflns_limit_h_min -12
_diffrn_reflns_limit_k_max 10
_diffrn_reflns_limit_k_min -12
_diffrn_reflns_limit_l_max 18
_diffrn_reflns_limit_l_min -12
_diffrn_reflns_number 6967
_diffrn_reflns_theta_full 72.62
_diffrn_reflns_theta_max 72.62
_diffrn_reflns_theta_min 5.29
_diffrn_source 'SuperNova (Cu) X-ray Source'
_exptl_absorpt_coefficient_mu 9.744
_exptl_absorpt_correction_T_max 1.00000
_exptl_absorpt_correction_T_min 0.61415
_exptl_absorpt_correction_type multi-scan
_exptl_absorpt_process_details
;
CrysAlisPro, Agilent Technologies,
Version 1.171.36.20 (release 27-06-2012 CrysAlis171 .NET)
(compiled Jul 11 2012,15:38:31)
Empirical absorption correction using spherical harmonics,
 implemented in SCALE3 ABSPACK scaling algorithm.
;
_exptl_crystal_colour 'clear light yellow'
_exptl_crystal_density_diffrn 2.008
_exptl_crystal_density_method 'not measured'
_exptl_crystal_description block
_exptl_crystal_F_000 888
_exptl_crystal_size_max 0.44
_exptl_crystal_size_mid 0.37
_exptl_crystal_size_min 0.26
_refine_diff_density_max 0.553
_refine_diff_density_min -1.190
_refine_diff_density_rms 0.135
_refine_ls_extinction_method none
_refine_ls_goodness_of_fit_ref 1.101
_refine_ls_hydrogen_treatment constr
_refine_ls_matrix_type full
_refine_ls_number_parameters 181
_refine_ls_number_reflns 3007
_refine_ls_number_restraints 0
_refine_ls_restrained_S_all 1.101
_refine_ls_R_factor_all 0.0364
_refine_ls_R_factor_gt 0.0344
_refine_ls_shift/su_max 0.000
_refine_ls_shift/su_mean 0.000
_refine_ls_structure_factor_coef Fsqd
_refine_ls_weighting_details 'calc w=1/[\s^2^(Fo^2^)+(0.0503P)^2^+0.6607P] where P=(Fo^2^+2Fc^2^)/3'
_refine_ls_weighting_scheme calc
_refine_ls_wR_factor_gt 0.0858
_refine_ls_wR_factor_ref 0.0877
_reflns_number_gt 2833
_reflns_number_total 3007
_reflns_threshold_expression >2sigma(I)
_cod_data_source_file ol401338e_si_003.cif
_cod_data_source_block lizhsh1213
_cod_original_cell_volume 1531.81(6)
_cod_database_code 1512168
_reflns_odcompleteness_completeness 96.50
_reflns_odcompleteness_iscentric 1
_reflns_odcompleteness_theta 74.33
_olex2_refinement_description
;
1. Fixed Uiso
 At 1.2 times of:
  H3 of C3, H2 of C2, H1 of C1, H4 of C4, H5 of C5, H7 of C7, H14 of C14, H13
  of C13, H12 of C12, H11 of C11, H10 of C10
2.a Ternary CH refined with riding coordinates:
 C3(H3), C4(H4), C5(H5)
2.b Aromatic/amide H refined with riding coordinates:
 C1(H1), C2(H2), C7(H7), C10(H10), C11(H11), C12(H12), C13(H13), C14(H14)
;

loop_
_space_group_symop_id
_space_group_symop_operation_xyz
1 'x, y, z'
2 '-x+1/2, y+1/2, -z+1/2'
3 '-x, -y, -z'
4 'x-1/2, -y-1/2, z-1/2'

loop_
_atom_site_label
_atom_site_type_symbol
_atom_site_fract_x
_atom_site_fract_y
_atom_site_fract_z
_atom_site_U_iso_or_equiv
_atom_site_adp_type
_atom_site_occupancy
_atom_site_symmetry_multiplicity
_atom_site_calc_flag
_atom_site_refinement_flags
Br1 Br 0.41789(4) 0.33754(4) 0.44088(2) 0.04011(12) Uani 1 1 d .
Br2 Br 0.27654(4) 0.56972(3) 0.16524(2) 0.03907(12) Uani 1 1 d .
Br3 Br 0.24667(3) 0.24589(3) 0.08570(2) 0.03545(12) Uani 1 1 d .
O1 O 0.6460(3) 0.1263(3) 0.04475(18) 0.0497(7) Uani 1 1 d .
N1 N 0.5044(3) 0.4066(3) 0.09877(19) 0.0326(6) Uani 1 1 d .
N2 N 0.5732(3) 0.2062(3) 0.16778(17) 0.0271(5) Uani 1 1 d .
C1 C 0.6079(3) 0.4017(3) 0.2687(2) 0.0302(6) Uani 1 1 d .
H1 H 0.6980 0.4058 0.2729 0.036 Uiso 1 1 calc R
C2 C 0.5697(3) 0.4590(3) 0.3366(2) 0.0302(6) Uani 1 1 d .
H2 H 0.6339 0.5015 0.3851 0.036 Uiso 1 1 calc R
C3 C 0.4299(3) 0.4583(3) 0.33910(19) 0.0250(5) Uani 1 1 d .
H3 H 0.4072 0.5448 0.3554 0.030 Uiso 1 1 calc R
C4 C 0.3272(3) 0.4171(3) 0.24652(18) 0.0228(5) Uani 1 1 d .
H4 H 0.2477 0.3870 0.2617 0.027 Uiso 1 1 calc R
C5 C 0.3796(2) 0.3065(3) 0.20127(17) 0.0196(5) Uani 1 1 d .
H5 H 0.3941 0.2354 0.2469 0.024 Uiso 1 1 calc R
C6 C 0.5148(3) 0.3303(3) 0.18473(19) 0.0230(5) Uani 1 1 d .
C7 C 0.5533(4) 0.3410(4) 0.0449(2) 0.0383(7) Uani 1 1 d .
H7 H 0.5609 0.3721 -0.0125 0.046 Uiso 1 1 calc R
C8 C 0.5976(3) 0.2096(4) 0.0815(2) 0.0337(7) Uani 1 1 d .
C9 C 0.5781(3) 0.0931(3) 0.2231(2) 0.0285(6) Uani 1 1 d .
C10 C 0.5227(3) -0.0195(4) 0.1780(3) 0.0401(7) Uani 1 1 d .
H10 H 0.4840 -0.0214 0.1121 0.048 Uiso 1 1 calc R
C11 C 0.5253(4) -0.1288(4) 0.2315(4) 0.0553(11) Uani 1 1 d .
H11 H 0.4892 -0.2048 0.2012 0.066 Uiso 1 1 calc R
C12 C 0.5811(5) -0.1266(5) 0.3299(4) 0.0621(13) Uani 1 1 d .
H12 H 0.5824 -0.2005 0.3656 0.075 Uiso 1 1 calc R
C13 C 0.6339(5) -0.0148(5) 0.3736(3) 0.0603(12) Uani 1 1 d .
H13 H 0.6694 -0.0128 0.4398 0.072 Uiso 1 1 calc R
C14 C 0.6359(4) 0.0957(4) 0.3218(2) 0.0431(8) Uani 1 1 d .
H14 H 0.6751 0.1705 0.3524 0.052 Uiso 1 1 calc R

loop_
_atom_site_aniso_label
_atom_site_aniso_U_11
_atom_site_aniso_U_22
_atom_site_aniso_U_33
_atom_site_aniso_U_23
_atom_site_aniso_U_13
_atom_site_aniso_U_12
Br1 0.0550(2) 0.0452(2) 0.01683(17) -0.00074(13) 0.00610(13) -0.01362(16)
Br2 0.0550(2) 0.02870(19) 0.03114(19) 0.00629(13) 0.00962(15) 0.01636(14)
Br3 0.04085(19) 0.0392(2) 0.02011(17) -0.00447(12) 0.00005(13) -0.01124(14)
O1 0.0616(16) 0.0587(17) 0.0370(13) -0.0074(13) 0.0275(12) 0.0162(14)
N1 0.0412(13) 0.0292(13) 0.0318(13) 0.0086(11) 0.0175(11) 0.0007(11)
N2 0.0382(12) 0.0263(13) 0.0193(11) 0.0004(10) 0.0126(9) 0.0073(10)
C1 0.0261(12) 0.0315(15) 0.0331(15) -0.0059(13) 0.0093(11) -0.0068(12)
C2 0.0310(14) 0.0275(14) 0.0273(14) -0.0075(12) 0.0018(11) -0.0088(12)
C3 0.0355(14) 0.0199(13) 0.0193(12) -0.0052(10) 0.0078(10) -0.0001(11)
C4 0.0264(12) 0.0234(13) 0.0180(12) 0.0027(10) 0.0059(9) 0.0037(10)
C5 0.0249(11) 0.0191(12) 0.0134(11) -0.0007(9) 0.0035(9) -0.0021(10)
C6 0.0283(12) 0.0213(13) 0.0205(12) -0.0011(10) 0.0091(10) -0.0001(10)
C7 0.0493(17) 0.044(2) 0.0275(15) 0.0087(14) 0.0210(13) 0.0022(15)
C8 0.0389(15) 0.0422(18) 0.0247(14) -0.0013(13) 0.0164(12) 0.0054(14)
C9 0.0320(13) 0.0285(15) 0.0263(14) 0.0031(12) 0.0109(11) 0.0098(11)
C10 0.0387(16) 0.0362(18) 0.0441(19) -0.0026(15) 0.0109(13) 0.0011(14)
C11 0.053(2) 0.0318(19) 0.086(3) 0.005(2) 0.029(2) -0.0019(17)
C12 0.075(3) 0.048(2) 0.076(3) 0.032(2) 0.043(2) 0.020(2)
C13 0.087(3) 0.060(3) 0.038(2) 0.022(2) 0.026(2) 0.031(2)
C14 0.061(2) 0.0386(19) 0.0271(16) 0.0040(14) 0.0103(14) 0.0158(17)

loop_
_atom_type_symbol
_atom_type_description
_atom_type_scat_dispersion_real
_atom_type_scat_dispersion_imag
_atom_type_scat_source
H H 0.0000 0.0000 'International Tables Vol C Tables 4.2.6.8 and 6.1.1.4'
C C 0.0181 0.0091 'International Tables Vol C Tables 4.2.6.8 and 6.1.1.4'
N N 0.0311 0.0180 'International Tables Vol C Tables 4.2.6.8 and 6.1.1.4'
O O 0.0492 0.0322 'International Tables Vol C Tables 4.2.6.8 and 6.1.1.4'
Br Br -0.6763 1.2805 'International Tables Vol C Tables 4.2.6.8 and 6.1.1.4'

loop_
_geom_angle_atom_site_label_1
_geom_angle_atom_site_label_2
_geom_angle_atom_site_label_3
_geom_angle
C7 N1 C6 108.0(3)
C8 N2 C6 109.7(2)
C8 N2 C9 124.5(3)
C9 N2 C6 124.6(2)
C2 C1 H1 117.8
C2 C1 C6 124.5(3)
C6 C1 H1 117.8
C1 C2 H2 118.4
C1 C2 C3 123.2(3)
C3 C2 H2 118.4
Br1 C3 H3 108.6
C2 C3 Br1 108.2(2)
C2 C3 H3 108.6
C2 C3 C4 114.7(2)
C4 C3 Br1 107.83(19)
C4 C3 H3 108.6
Br2 C4 H4 107.9
C3 C4 Br2 107.75(19)
C3 C4 H4 107.9
C5 C4 Br2 114.48(17)
C5 C4 C3 110.8(2)
C5 C4 H4 107.9
Br3 C5 H5 105.9
C4 C5 Br3 111.72(18)
C4 C5 H5 105.9
C4 C5 C6 115.2(2)
C6 C5 Br3 111.46(17)
C6 C5 H5 105.9
N1 C6 N2 104.6(2)
N1 C6 C1 107.2(2)
N1 C6 C5 113.3(2)
N2 C6 C1 111.5(2)
N2 C6 C5 109.7(2)
C1 C6 C5 110.4(2)
N1 C7 H7 122.9
N1 C7 C8 114.2(3)
C8 C7 H7 122.9
O1 C8 N2 128.1(3)
O1 C8 C7 128.5(3)
N2 C8 C7 103.4(3)
C10 C9 N2 119.3(3)
C10 C9 C14 120.1(3)
C14 C9 N2 120.6(3)
C9 C10 H10 120.2
C11 C10 C9 119.5(4)
C11 C10 H10 120.2
C10 C11 H11 119.6
C10 C11 C12 120.7(4)
C12 C11 H11 119.6
C11 C12 H12 120.4
C13 C12 C11 119.3(4)
C13 C12 H12 120.4
C12 C13 H13 119.3
C12 C13 C14 121.4(4)
C14 C13 H13 119.3
C9 C14 H14 120.5
C13 C14 C9 118.9(4)
C13 C14 H14 120.5

loop_
_geom_bond_atom_site_label_1
_geom_bond_atom_site_label_2
_geom_bond_distance
Br1 C3 1.989(3)
Br2 C4 1.961(3)
Br3 C5 1.947(2)
O1 C8 1.212(4)
N1 C6 1.469(4)
N1 C7 1.268(4)
N2 C6 1.483(4)
N2 C8 1.371(4)
N2 C9 1.422(4)
C1 H1 0.9300
C1 C2 1.327(4)
C1 C6 1.516(4)
C2 H2 0.9300
C2 C3 1.480(4)
C3 H3 0.9800
C3 C4 1.519(4)
C4 H4 0.9800
C4 C5 1.515(4)
C5 H5 0.9800
C5 C6 1.532(3)
C7 H7 0.9300
C7 C8 1.491(5)
C9 C10 1.384(5)
C9 C14 1.393(5)
C10 H10 0.9300
C10 C11 1.379(6)
C11 H11 0.9300
C11 C12 1.387(7)
C12 H12 0.9300
C12 C13 1.363(8)
C13 H13 0.9300
C13 C14 1.384(6)
C14 H14 0.9300

loop_
_geom_torsion_atom_site_label_1
_geom_torsion_atom_site_label_2
_geom_torsion_atom_site_label_3
_geom_torsion_atom_site_label_4
_geom_torsion
Br1 C3 C4 Br2 153.28(12)
Br1 C3 C4 C5 -80.8(2)
Br2 C4 C5 Br3 -60.8(2)
Br2 C4 C5 C6 67.7(3)
Br3 C5 C6 N1 48.6(3)
Br3 C5 C6 N2 -67.9(2)
Br3 C5 C6 C1 168.8(2)
N1 C7 C8 O1 179.1(4)
N1 C7 C8 N2 -2.2(4)
N2 C9 C10 C11 -179.0(3)
N2 C9 C14 C13 177.4(3)
C1 C2 C3 Br1 105.8(3)
C1 C2 C3 C4 -14.7(5)
C2 C1 C6 N1 110.7(3)
C2 C1 C6 N2 -135.4(3)
C2 C1 C6 C5 -13.1(4)
C2 C3 C4 Br2 -86.1(3)
C2 C3 C4 C5 39.9(3)
C3 C4 C5 Br3 177.11(18)
C3 C4 C5 C6 -54.3(3)
C4 C5 C6 N1 -80.1(3)
C4 C5 C6 N2 163.4(2)
C4 C5 C6 C1 40.1(3)
C6 N1 C7 C8 3.0(4)
C6 N2 C8 O1 179.2(4)
C6 N2 C8 C7 0.4(3)
C6 N2 C9 C10 124.3(3)
C6 N2 C9 C14 -54.6(4)
C6 C1 C2 C3 0.8(5)
C7 N1 C6 N2 -2.5(3)
C7 N1 C6 C1 116.0(3)
C7 N1 C6 C5 -122.0(3)
C8 N2 C6 N1 1.1(3)
C8 N2 C6 C1 -114.4(3)
C8 N2 C6 C5 123.0(3)
C8 N2 C9 C10 -42.5(4)
C8 N2 C9 C14 138.6(3)
C9 N2 C6 N1 -167.3(3)
C9 N2 C6 C1 77.1(3)
C9 N2 C6 C5 -45.5(4)
C9 N2 C8 O1 -12.4(6)
C9 N2 C8 C7 168.9(3)
C9 C10 C11 C12 0.9(6)
C10 C9 C14 C13 -1.5(5)
C10 C11 C12 C13 -0.1(7)
C11 C12 C13 C14 -1.5(7)
C12 C13 C14 C9 2.3(6)
C14 C9 C10 C11 -0.1(5)
